data_1541298
loop_
_publ_author_name
'Newsam, J.M.'

_publ_section_title
;
 Structures of dehydrated potassium zeolite L at 298 and 78k and 78 K
 containing sorbed perdeuteriobenzene
;
_journal_name_full 'Journal of Physical Chemistry'
_journal_page_first 7689
_journal_page_last 7694
_journal_volume 93
_journal_year 1989
_chemical_formula_sum 'Al1.8 K11.7 O72 Si34.2'
_chemical_name_systematic 'K11.7 (Al1.8 Si34.2 O72)'
_space_group_IT_number 191
_symmetry_space_group_name_Hall '-P 6 2'
_symmetry_space_group_name_H-M 'P 6/m m m'
_cell_angle_alpha 90
_cell_angle_beta 90
_cell_angle_gamma 120
_cell_formula_units_Z 1
_cell_length_a 18.46
_cell_length_b 18.46
_cell_length_c 7.4798
_cell_volume 2207.415
_citation_journal_id_ASTM JPCHAX
_cod_data_source_file Newsam_JPCHAX_1989_1869.cif
_cod_data_source_block Al1.8K11.7O72Si34.2
_cod_database_code 1541298

loop_
_symmetry_equiv_pos_as_xyz
x,y,z
x-y,x,z
-y,x-y,z
-x,-y,z
-x+y,-x,z
y,-x+y,z
-y,-x,-z
x-y,-y,-z
x,x-y,-z
y,x,-z
-x+y,y,-z
-x,-x+y,-z
-x,-y,-z
-x+y,-x,-z
y,-x+y,-z
x,y,-z
x-y,x,-z
-y,x-y,-z
y,x,z
-x+y,y,z
-x,-x+y,z
-y,-x,z
x-y,-y,z
x,x-y,z

loop_
_atom_site_label
_atom_site_type_symbol
_atom_site_fract_x
_atom_site_fract_y
_atom_site_fract_z
_atom_site_occupancy
_atom_site_U_iso_or_equiv
O1 O-2 0 0.2752 0.5 1 0.0
Al2 Al+3 0.1675 0.5 0.2096 0.04 0.0
K3 K+1 0 0.3208 0 0.75 0.0
O6 O-2 0.1439 0.4786 0 1 0.0
O3 O-2 0.2649 0.5298 0.2576 1 0.0
O5 O-2 0.4255 0.851 0.2765 1 0.0
K1 K+1 0.3333 0.6667 0.5 1 0.0
Al1 Al+3 0.0946 0.3601 0.5 0.07 0.0
O4 O-2 0.1023 0.4151 0.3199 1 0.0
K5 K+1 0.3333 0.6667 0 0.98 0.0
K4 K+1 0 0.5 0 0.08 0.0
O2 O-2 0.1648 0.3296 0.5 1 0.0
Si1 Si+4 0.0946 0.3601 0.5 0.93 0.0
Si2 Si+4 0.1675 0.5 0.2096 0.96 0.0
K2 K+1 0 0.5 0.5 1 0.0
